data_7111315
loop_
_publ_author_name
'Yoshizawa, Kazuhiro'
'Toyota, Shinji'
'Toda, Fumio'

_publ_section_title
;
 A novel transformation of a 1 : 1 : 1 racemic complex of
 2,2?-dihydroxy-1,1?-binaphthyl, Me4N+ Cl? and MeOH into a conglomerate in
 the solid state by heating or contact with MeOH vapour
;
_journal_issue 16
_journal_name_full 'Chemical Communications'
_journal_page_first 1844
_journal_page_last 1845
_journal_paper_doi 10.1039/b404297b
_journal_year 2004
_chemical_formula_sum 'C24 H26 Cl N O2'
_chemical_formula_weight 395.93
_space_group_IT_number 19
_symmetry_cell_setting orthorhombic
_symmetry_Int_Tables_number 19
_symmetry_space_group_name_Hall 'P 2ac 2ab'
_symmetry_space_group_name_H-M 'P 21 21 21'
_cell_angle_alpha 90
_cell_angle_beta 90
_cell_angle_gamma 90
_cell_formula_units_Z 4
_cell_length_a 9.0002(1)
_cell_length_b 14.1519(3)
_cell_length_c 16.6811(3)
_cell_measurement_reflns_used 31359
_cell_measurement_temperature 123.2
_cell_measurement_theta_max 27.5
_cell_measurement_theta_min 1.9
_cell_volume 2124.67(6)
_computing_cell_refinement PROCESS-AUTO
_computing_data_collection PROCESS-AUTO
_computing_data_reduction 'teXsan Ver. 1.11'
_computing_publication_material 'teXsan Ver. 1.11'
_computing_structure_refinement 'teXsan Ver. 1.10'
_computing_structure_solution SIR92
_diffrn_detector_area_resol_mean 10.00
_diffrn_measured_fraction_theta_full 0.9960
_diffrn_measured_fraction_theta_max 0.9960
_diffrn_measurement_device_type 'Rigaku RAXIS-IV Imaging Plate'
_diffrn_measurement_method \w
_diffrn_radiation_type 'Mo K\a'
_diffrn_radiation_wavelength 0.7107
_diffrn_reflns_av_R_equivalents 0.023
_diffrn_reflns_limit_h_max 11
_diffrn_reflns_limit_h_min -11
_diffrn_reflns_limit_k_max 18
_diffrn_reflns_limit_k_min -18
_diffrn_reflns_limit_l_max 21
_diffrn_reflns_limit_l_min -21
_diffrn_reflns_number 16936
_diffrn_reflns_theta_full 27.48
_diffrn_reflns_theta_max 27.48
_exptl_absorpt_coefficient_mu 0.198
_exptl_absorpt_correction_T_max 0.952
_exptl_absorpt_correction_T_min 0.908
_exptl_absorpt_correction_type multi-scan
_exptl_absorpt_process_details '(Higashi, 1995)'
_exptl_crystal_colour colorless
_exptl_crystal_density_diffrn 1.238
_exptl_crystal_density_method 'not measured'
_exptl_crystal_description block
_exptl_crystal_size_max 0.300
_exptl_crystal_size_mid 0.250
_exptl_crystal_size_min 0.250
_refine_diff_density_max 0.56
_refine_diff_density_min -0.45
_refine_ls_abs_structure_Flack -0.10(6)
_refine_ls_extinction_method none
_refine_ls_goodness_of_fit_ref 2.269
_refine_ls_hydrogen_treatment noref
_refine_ls_number_parameters 254
_refine_ls_number_reflns 2759
_refine_ls_R_factor_gt 0.0434
_refine_ls_shift/su_max 0.0012
_refine_ls_structure_factor_coef Fsqd
_refine_ls_weighting_details 'w = 1/[\s^2^(Fo^2^) + (0.07100(Max(Fo^2^,0) + 2Fc^2^)/3)^2^]'
_refine_ls_weighting_scheme calc
_refine_ls_wR_factor_ref 0.1632
_reflns_number_gt 2729
_reflns_number_total 2759
_reflns_threshold_expression F^2^>2.0\s(F^2^)
_cod_data_source_file b404297bsup1.cif
_cod_data_source_block for_complex_of_BNO_and_Me4NCl
_cod_depositor_comments
;
The following automatic conversions were performed:
data name '_geom_hbond_site_distance_dh' replaced with
'_geom_hbond_distance_DH' as specified in the replacement file
'/home/antanas/src/cod-tools/trunk/data/replacement-values/replacement_tags.lst'.

data
name '_geom_hbond_site_distance_ha' replaced with
'_geom_hbond_distance_HA' as specified in the replacement file
'/home/antanas/src/cod-tools/trunk/data/replacement-values/replacement_tags.lst'.

data
name '_geom_hbond_site_distance_da' replaced with
'_geom_hbond_distance_DA' as specified in the replacement file
'/home/antanas/src/cod-tools/trunk/data/replacement-values/replacement_tags.lst'.

Automatic conversion script
Id: cif_correct_tags 5005 2017-03-03 11:38:54Z antanas 
;
_cod_original_sg_symbol_H-M 'P 21 21 21   '
_cod_original_formula_sum 'C24 H26 Cl N O2 '
_cod_database_code 7111315

loop_
_symmetry_equiv_pos_as_xyz
x,y,z
1/2-x,-y,1/2+z
1/2+x,1/2-y,-z
-x,1/2+y,1/2-z

loop_
_atom_site_label
_atom_site_type_symbol
_atom_site_fract_x
_atom_site_fract_y
_atom_site_fract_z
_atom_site_U_iso_or_equiv
_atom_site_adp_type
_atom_site_occupancy
_atom_site_calc_flag
Cl(1) Cl 0.46271(4) 0.78872(3) 0.13911(2) 0.0213(1) Uani 1.00 d
O(1) O 0.3250(1) 0.60038(8) 0.17961(8) 0.0177(3) Uani 1.00 d
O(2) O 0.2855(1) 0.39080(9) 0.26816(7) 0.0188(3) Uani 1.00 d
N(1) N 0.0995(2) 0.9181(1) 0.03342(9) 0.0268(4) Uani 1.00 d
C(1) C 0.1058(2) 0.5107(1) 0.17664(9) 0.0139(3) Uani 1.00 d
C(2) C 0.1758(2) 0.5950(1) 0.19283(9) 0.0146(3) Uani 1.00 d
C(3) C 0.0958(2) 0.6740(1) 0.22304(10) 0.0167(3) Uani 1.00 d
C(4) C -0.0548(2) 0.6672(1) 0.2351(1) 0.0171(3) Uani 1.00 d
C(5) C -0.1327(2) 0.5824(1) 0.21901(10) 0.0165(3) Uani 1.00 d
C(6) C -0.2885(2) 0.5742(1) 0.2303(1) 0.0181(4) Uani 1.00 d
C(7) C -0.3600(2) 0.4898(1) 0.2157(1) 0.0198(4) Uani 1.00 d
C(8) C -0.2803(2) 0.4112(1) 0.1877(1) 0.0192(4) Uani 1.00 d
C(9) C -0.1289(2) 0.4170(1) 0.17517(10) 0.0167(3) Uani 1.00 d
C(10) C -0.0497(2) 0.5030(1) 0.19054(9) 0.0138(3) Uani 1.00 d
C(11) C 0.1895(2) 0.4307(1) 0.14104(9) 0.0130(3) Uani 1.00 d
C(12) C 0.2801(2) 0.3736(1) 0.18799(10) 0.0148(3) Uani 1.00 d
C(13) C 0.3645(2) 0.2992(1) 0.15337(10) 0.0171(3) Uani 1.00 d
C(14) C 0.3555(2) 0.2813(1) 0.0730(1) 0.0190(3) Uani 1.00 d
C(15) C 0.2625(2) 0.3368(1) 0.0221(1) 0.0181(4) Uani 1.00 d
C(16) C 0.2551(2) 0.3222(1) -0.0619(1) 0.0240(4) Uani 1.00 d
C(17) C 0.1732(2) 0.3803(2) -0.1099(1) 0.0267(4) Uani 1.00 d
C(18) C 0.0913(2) 0.4567(1) -0.07579(10) 0.0215(4) Uani 1.00 d
C(19) C 0.0942(2) 0.4713(1) 0.00557(10) 0.0173(3) Uani 1.00 d
C(20) C 0.1801(2) 0.4124(1) 0.05707(9) 0.0139(3) Uani 1.00 d
C(21) C 0.0373(4) 0.8300(2) 0.0705(2) 0.0652(9) Uani 1.00 d
C(22) C 0.1651(3) 0.9752(2) 0.0969(2) 0.0548(7) Uani 1.00 d
C(23) C -0.0225(3) 0.9671(2) -0.0084(1) 0.0489(7) Uani 1.00 d
C(24) C 0.2166(2) 0.8884(2) -0.0240(1) 0.0330(5) Uani 1.00 d
H(1) H 0.3527 0.6620 0.1810 0.0325 Uiso 1.00 calc
H(2) H 0.1465 0.7312 0.2346 0.0203 Uiso 1.00 calc
H(3) H -0.1075 0.7208 0.2545 0.0208 Uiso 1.00 calc
H(4) H -0.3438 0.6271 0.2484 0.0225 Uiso 1.00 calc
H(5) H -0.4643 0.4852 0.2244 0.0238 Uiso 1.00 calc
H(6) H -0.3306 0.3533 0.1775 0.0227 Uiso 1.00 calc
H(7) H -0.0759 0.3631 0.1562 0.0195 Uiso 1.00 calc
H(8) H 0.3556 0.3605 0.2969 0.0325 Uiso 1.00 calc
H(9) H 0.4278 0.2621 0.1862 0.0201 Uiso 1.00 calc
H(10) H 0.4122 0.2315 0.0504 0.0226 Uiso 1.00 calc
H(11) H 0.3082 0.2713 -0.0853 0.0288 Uiso 1.00 calc
H(12) H 0.1692 0.3690 -0.1660 0.0309 Uiso 1.00 calc
H(13) H 0.0349 0.4973 -0.1094 0.0258 Uiso 1.00 calc
H(14) H 0.0388 0.5219 0.0278 0.0210 Uiso 1.00 calc
H(15) H 0.1151 0.7907 0.0892 0.0784 Uiso 1.00 calc
H(16) H -0.0194 0.7958 0.0313 0.0784 Uiso 1.00 calc
H(17) H -0.0268 0.8455 0.1141 0.0784 Uiso 1.00 calc
H(18) H 0.1724 0.8490 -0.0636 0.0400 Uiso 1.00 calc
H(19) H 0.2907 0.8549 0.0038 0.0400 Uiso 1.00 calc
H(20) H 0.2576 0.9427 -0.0489 0.0400 Uiso 1.00 calc
H(21) H -0.0736 0.9223 -0.0420 0.0581 Uiso 1.00 calc
H(22) H -0.0915 0.9914 0.0295 0.0581 Uiso 1.00 calc
H(23) H 0.0148 1.0164 -0.0406 0.0581 Uiso 1.00 calc
H(24) H 0.2421 0.9396 0.1227 0.0671 Uiso 1.00 calc
H(25) H 0.2089 1.0309 0.0744 0.0671 Uiso 1.00 calc
H(26) H 0.0927 0.9925 0.1349 0.0671 Uiso 1.00 calc

loop_
_atom_site_aniso_label
_atom_site_aniso_U_11
_atom_site_aniso_U_22
_atom_site_aniso_U_33
_atom_site_aniso_U_12
_atom_site_aniso_U_13
_atom_site_aniso_U_23
Cl(1) 0.0212(2) 0.0177(2) 0.0250(2) -0.0043(1) -0.0040(2) 0.0009(1)
O(1) 0.0119(5) 0.0156(5) 0.0255(6) -0.0009(4) -0.0001(4) 0.0003(5)
O(2) 0.0186(6) 0.0201(6) 0.0177(5) 0.0036(5) -0.0035(5) 0.0011(4)
N(1) 0.0245(7) 0.0374(9) 0.0186(6) 0.0041(7) -0.0048(6) 0.0019(6)
C(1) 0.0153(6) 0.0145(6) 0.0118(6) 0.0028(6) -0.0018(6) 0.0005(5)
C(2) 0.0128(6) 0.0166(7) 0.0143(6) 0.0008(6) -0.0023(5) 0.0023(6)
C(3) 0.0178(7) 0.0138(7) 0.0185(7) -0.0007(6) -0.0027(6) -0.0007(6)
C(4) 0.0176(7) 0.0141(7) 0.0195(7) 0.0041(6) -0.0009(6) -0.0021(6)
C(5) 0.0158(7) 0.0152(7) 0.0185(7) 0.0022(6) 0.0009(6) 0.0004(6)
C(6) 0.0160(7) 0.0191(8) 0.0192(7) 0.0043(6) 0.0037(6) -0.0003(6)
C(7) 0.0124(7) 0.0261(8) 0.0208(7) 0.0010(6) 0.0026(6) 0.0007(6)
C(8) 0.0145(7) 0.0183(7) 0.0248(8) -0.0042(6) 0.0012(6) 0.0027(7)
C(9) 0.0154(7) 0.0142(7) 0.0207(7) 0.0009(6) 0.0018(6) 0.0008(6)
C(10) 0.0165(7) 0.0129(7) 0.0119(6) 0.0021(5) 0.0011(6) 0.0003(5)
C(11) 0.0113(6) 0.0115(6) 0.0160(6) -0.0024(5) 0.0016(6) 0.0008(5)
C(12) 0.0125(7) 0.0135(7) 0.0185(7) -0.0028(6) 0.0012(6) 0.0013(6)
C(13) 0.0129(6) 0.0148(7) 0.0236(7) 0.0008(6) 0.0013(6) 0.0035(6)
C(14) 0.0172(7) 0.0149(6) 0.0249(7) 0.0022(6) 0.0046(6) -0.0022(6)
C(15) 0.0155(7) 0.0161(7) 0.0228(8) -0.0008(6) 0.0038(6) -0.0017(6)
C(16) 0.0218(7) 0.0260(8) 0.0242(8) -0.0010(7) 0.0078(7) -0.0093(7)
C(17) 0.0269(9) 0.0357(10) 0.0174(7) -0.0010(8) 0.0052(7) -0.0041(7)
C(18) 0.0191(7) 0.0271(8) 0.0182(7) -0.0020(7) -0.0003(6) 0.0021(7)
C(19) 0.0169(7) 0.0170(7) 0.0180(7) 0.0006(6) 0.0009(6) 0.0004(6)
C(20) 0.0129(6) 0.0121(6) 0.0166(6) -0.0022(5) 0.0028(6) -0.0005(5)
C(21) 0.077(2) 0.056(2) 0.062(2) -0.008(2) 0.020(2) 0.023(1)
C(22) 0.054(1) 0.075(2) 0.036(1) 0.008(2) -0.016(1) -0.019(1)
C(23) 0.038(1) 0.082(2) 0.0267(10) 0.034(1) -0.0051(9) 0.002(1)
C(24) 0.0264(9) 0.039(1) 0.0333(10) 0.0080(9) 0.0004(8) 0.0028(9)

loop_
_atom_type_symbol
_atom_type_description
_atom_type_scat_dispersion_real
_atom_type_scat_dispersion_imag
_atom_type_scat_source
C C 0.003 0.002
;International Tables for Crystallography
(1992, Vol. C, Tables 4.2.6.8 and 6.1.1.1)
;
H H 0.000 0.000
;International Tables for Crystallography
(1992, Vol. C, Table 6.1.1.2)
;
Cl Cl 0.148 0.159
;International Tables for Crystallography
(1992, Vol. C, Tables 4.2.6.8 and 6.1.1.1)
;
N N 0.006 0.003
;International Tables for Crystallography
(1992, Vol. C, Tables 4.2.6.8 and 6.1.1.1)
;
O O 0.011 0.006
;International Tables for Crystallography
(1992, Vol. C, Tables 4.2.6.8 and 6.1.1.1)
;

loop_
_geom_angle_atom_site_label_1
_geom_angle_atom_site_label_2
_geom_angle_atom_site_label_3
_geom_angle
_geom_angle_publ_flag
C(21) N(1) C(22) 108.2(3) yes
C(21) N(1) C(23) 107.9(3) yes
C(21) N(1) C(24) 107.2(3) yes
C(22) N(1) C(23) 112.7(3) yes
C(22) N(1) C(24) 109.8(3) yes
C(23) N(1) C(24) 110.9(2) yes
C(2) C(1) C(10) 119.1(2) yes
C(2) C(1) C(11) 120.5(2) yes
C(10) C(1) C(11) 120.3(2) yes
O(1) C(2) C(1) 117.9(2) yes
O(1) C(2) C(3) 120.8(2) yes
C(1) C(2) C(3) 121.3(2) yes
C(2) C(3) C(4) 119.8(2) yes
C(3) C(4) C(5) 121.3(2) yes
C(4) C(5) C(6) 122.2(2) yes
C(4) C(5) C(10) 118.1(2) yes
C(6) C(5) C(10) 119.7(2) yes
C(5) C(6) C(7) 120.6(2) yes
C(6) C(7) C(8) 120.5(2) yes
C(7) C(8) C(9) 120.5(2) yes
C(8) C(9) C(10) 121.0(2) yes
C(1) C(10) C(5) 120.5(2) yes
C(1) C(10) C(9) 121.8(2) yes
C(5) C(10) C(9) 117.8(2) yes
C(1) C(11) C(12) 121.1(2) yes
C(1) C(11) C(20) 120.1(2) yes
C(12) C(11) C(20) 118.9(2) yes
O(2) C(12) C(11) 118.1(2) yes
O(2) C(12) C(13) 120.9(2) yes
C(11) C(12) C(13) 121.0(2) yes
C(12) C(13) C(14) 120.3(2) yes
C(13) C(14) C(15) 121.1(2) yes
C(14) C(15) C(16) 122.4(2) yes
C(14) C(15) C(20) 118.3(2) yes
C(16) C(15) C(20) 119.3(2) yes
C(15) C(16) C(17) 121.2(2) yes
C(16) C(17) C(18) 120.1(2) yes
C(17) C(18) C(19) 119.9(2) yes
C(18) C(19) C(20) 121.2(2) yes
C(11) C(20) C(15) 120.4(2) yes
C(11) C(20) C(19) 121.2(2) yes
C(15) C(20) C(19) 118.3(2) yes

loop_
_geom_bond_atom_site_label_1
_geom_bond_atom_site_label_2
_geom_bond_distance
_geom_bond_publ_flag
O(1) C(2) 1.362(3) yes
O(2) C(12) 1.360(3) yes
N(1) C(21) 1.501(5) yes
N(1) C(22) 1.456(4) yes
N(1) C(23) 1.474(4) yes
N(1) C(24) 1.485(4) yes
C(1) C(2) 1.375(3) yes
C(1) C(10) 1.423(3) yes
C(1) C(11) 1.484(3) yes
C(2) C(3) 1.423(3) yes
C(3) C(4) 1.373(3) yes
C(4) C(5) 1.416(3) yes
C(5) C(6) 1.420(3) yes
C(5) C(10) 1.431(3) yes
C(6) C(7) 1.378(4) yes
C(7) C(8) 1.404(4) yes
C(8) C(9) 1.381(3) yes
C(9) C(10) 1.433(3) yes
C(11) C(12) 1.390(3) yes
C(11) C(20) 1.427(3) yes
C(12) C(13) 1.421(3) yes
C(13) C(14) 1.368(4) yes
C(14) C(15) 1.428(4) yes
C(15) C(16) 1.418(4) yes
C(15) C(20) 1.427(3) yes
C(16) C(17) 1.363(4) yes
C(17) C(18) 1.427(4) yes
C(18) C(19) 1.373(3) yes
C(19) C(20) 1.425(3) yes

loop_
_geom_contact_atom_site_label_1
_geom_contact_atom_site_label_2
_geom_contact_distance
_geom_contact_site_symmetry_2
Cl(1) O(1) 3.016(2) .
Cl(1) O(2) 3.101(2) 4_655
O(1) C(7) 3.294(3) 1_655
O(1) C(23) 3.310(4) 3_565
O(1) C(17) 3.521(3) 2_565
O(1) C(6) 3.599(3) 1_655
O(2) C(18) 3.559(3) 2_565
O(2) C(7) 3.593(3) 1_655
C(2) C(17) 3.577(4) 2_565
C(3) C(21) 3.410(5) .
C(3) C(17) 3.561(4) 2_565
C(5) C(22) 3.438(4) 4_545
C(5) C(24) 3.548(4) 3_465
C(6) C(22) 3.392(4) 4_545
C(6) C(24) 3.481(4) 3_465
C(7) C(22) 3.591(4) 4_545
C(15) C(23) 3.391(5) 3_565
C(19) C(23) 3.558(4) 3_565
C(20) C(23) 3.276(4) 3_565

loop_
_geom_hbond_atom_site_label_D
_geom_hbond_atom_site_label_H
_geom_hbond_atom_site_label_A
_geom_hbond_site_symmetry_A
_geom_hbond_distance_DH
_geom_hbond_distance_HA
_geom_hbond_distance_DA
_geom_hbond_angle_DHA
_geom_hbond_publ_flag
O(1) H(1) Cl(1) 1_555 0.908 2.164 3.016(1) 156.094 no

loop_
_geom_torsion_atom_site_label_1
_geom_torsion_atom_site_label_2
_geom_torsion_atom_site_label_3
_geom_torsion_atom_site_label_4
_geom_torsion
_geom_torsion_publ_flag
O(1) C(2) C(1) C(10) 179.5(2) yes
O(1) C(2) C(1) C(11) -3.8(3) yes
O(1) C(2) C(3) C(4) 179.3(2) yes
O(2) C(12) C(11) C(1) 2.5(3) yes
O(2) C(12) C(11) C(20) -178.7(2) yes
O(2) C(12) C(13) C(14) 178.5(2) yes
C(1) C(2) C(3) C(4) -1.1(4) yes
C(1) C(10) C(5) C(4) -2.0(3) yes
C(1) C(10) C(5) C(6) 178.1(2) yes
C(1) C(10) C(9) C(8) -178.9(2) yes
C(1) C(11) C(12) C(13) -177.6(2) yes
C(1) C(11) C(20) C(15) 178.7(2) yes
C(1) C(11) C(20) C(19) 1.7(3) yes
C(2) C(1) C(10) C(5) 1.6(3) yes
C(2) C(1) C(10) C(9) -179.7(2) yes
C(2) C(1) C(11) C(12) 79.3(3) yes
C(2) C(1) C(11) C(20) -99.5(3) yes
C(2) C(3) C(4) C(5) 0.8(4) yes
C(3) C(2) C(1) C(10) 0.0(3) yes
C(3) C(2) C(1) C(11) 176.7(2) yes
C(3) C(4) C(5) C(6) -179.3(2) yes
C(3) C(4) C(5) C(10) 0.8(4) yes
C(4) C(5) C(6) C(7) -178.5(2) yes
C(4) C(5) C(10) C(9) 179.3(2) yes
C(5) C(6) C(7) C(8) -1.4(4) yes
C(5) C(10) C(1) C(11) -175.1(2) yes
C(5) C(10) C(9) C(8) -0.2(4) yes
C(6) C(5) C(10) C(9) -0.6(3) yes
C(6) C(7) C(8) C(9) 0.6(4) yes
C(7) C(6) C(5) C(10) 1.4(4) yes
C(7) C(8) C(9) C(10) 0.2(4) yes
C(9) C(10) C(1) C(11) 3.5(3) yes
C(10) C(1) C(11) C(12) -104.1(3) yes
C(10) C(1) C(11) C(20) 77.2(3) yes
C(11) C(12) C(13) C(14) -1.4(3) yes
C(11) C(20) C(15) C(14) -0.8(3) yes
C(11) C(20) C(15) C(16) -177.8(2) yes
C(11) C(20) C(19) C(18) 176.6(2) yes
C(12) C(11) C(20) C(15) -0.1(3) yes
C(12) C(11) C(20) C(19) -177.1(2) yes
C(12) C(13) C(14) C(15) 0.4(4) yes
C(13) C(12) C(11) C(20) 1.2(3) yes
C(13) C(14) C(15) C(16) 177.5(2) yes
C(13) C(14) C(15) C(20) 0.7(4) yes
C(14) C(15) C(16) C(17) -175.5(2) yes
C(14) C(15) C(20) C(19) 176.3(2) yes
C(15) C(16) C(17) C(18) -0.8(4) yes
C(15) C(20) C(19) C(18) -0.6(4) yes
C(16) C(15) C(20) C(19) -0.7(4) yes
C(16) C(17) C(18) C(19) -0.5(4) yes
C(17) C(16) C(15) C(20) 1.4(4) yes
C(17) C(18) C(19) C(20) 1.1(4) yes
C(17) C(18) C(19) C(20) 1.1(4) yes
